data_1010630
loop_
_publ_author_name
'Wallmark, S'
'Westgren, A'

_publ_section_title 'X-ray analysis of barium aluminates'
_journal_coden_ASTM ARKGBK
_journal_issue 35
_journal_name_full 'Arkiv foer Kemi, Mineralogi och Geologi, B'
_journal_page_first 1
_journal_page_last 4
_journal_volume 12
_journal_year 1937
_chemical_formula_structural 'Ba Al2 O4'
_chemical_formula_sum 'Al2 Ba O4'
_chemical_name_systematic 'Barium dialuminium oxide'
_space_group_IT_number 182
_symmetry_cell_setting hexagonal
_symmetry_Int_Tables_number 182
_symmetry_space_group_name_Hall 'P 6c 2c'
_symmetry_space_group_name_H-M 'P 63 2 2'
_cell_angle_alpha 90
_cell_angle_beta 90
_cell_angle_gamma 120
_cell_formula_units_Z 2
_cell_length_a 5.209
_cell_length_b 5.209
_cell_length_c 8.761
_cell_volume 205.9
_cod_duplicate_entry 1010039
_cod_database_code 1010630

loop_
_symmetry_equiv_pos_as_xyz
x,y,z
-y,x-y,z
y-x,-x,z
y,x,-z
x-y,-y,-z
-x,y-x,-z
-x,-y,1/2+z
y,y-x,1/2+z
x-y,x,1/2+z
-y,-x,1/2-z
y-x,y,1/2-z
x,x-y,1/2-z

loop_
_atom_site_label
_atom_site_type_symbol
_atom_site_symmetry_multiplicity
_atom_site_Wyckoff_symbol
_atom_site_fract_x
_atom_site_fract_y
_atom_site_fract_z
_atom_site_occupancy
_atom_site_attached_hydrogens
_atom_site_calc_flag
Ba1 Ba2+ 2 b 0. 0. 0.25 1. 0 d
Al1 Al3+ 4 f 0.3333 0.6667 0.05 1. 0 d
O1 O2- 2 c 0.3333 0.6667 0.25 1. 0 d
O2 O2- 6 g 0.6667 0. 0. 1. 0 d

loop_
_atom_type_symbol
_atom_type_oxidation_number
Ba2+ 2.000
Al3+ 3.000
O2- -2.000
